data_1508344
loop_
_publ_author_name
'Liu, Shuming'
'Zhang, Qianyan'
'Yu, Yuming'
'Gan, Liangbing'

_publ_section_title
;
 Head-to-Tail and Back-to-Back Dimerization of an Open-Cage Fullerene
 Derivative through \p-\p Interaction-Based Self-Assembly.
;
_journal_issue 15
_journal_name_full 'Organic letters'
_journal_page_first 4002
_journal_page_last 4005
_journal_paper_doi 10.1021/ol301811p
_journal_volume 14
_journal_year 2012
_chemical_formula_moiety 'C79 H26 N2 O4, 3(C H Cl3), 0.16(O)'
_chemical_formula_sum 'C82 H29 Cl9 N2 O4.16'
_chemical_formula_weight 1427.60
_chemical_name_systematic
; 
 ? 
;
_space_group_IT_number 2
_symmetry_cell_setting triclinic
_symmetry_space_group_name_Hall '-P 1'
_symmetry_space_group_name_H-M 'P -1'
_atom_sites_solution_hydrogens geom
_atom_sites_solution_primary direct
_atom_sites_solution_secondary difmap
_audit_creation_method SHELXL-97
_cell_angle_alpha 105.313(5)
_cell_angle_beta 91.450(4)
_cell_angle_gamma 91.371(4)
_cell_formula_units_Z 2
_cell_length_a 13.593(3)
_cell_length_b 14.451(4)
_cell_length_c 15.435(4)
_cell_measurement_reflns_used 9321
_cell_measurement_temperature 173(2)
_cell_measurement_theta_max 27.48
_cell_measurement_theta_min 1.37
_cell_volume 2921.9(13)
_computing_cell_refinement 'CrystalClear (Rigaku Inc., 2007)'
_computing_data_collection 'CrystalClear (Rigaku Inc., 2007)'
_computing_data_reduction 'CrystalClear (Rigaku Inc., 2007)'
_computing_molecular_graphics 'Olex2 ver 1.1'
_computing_publication_material 'SHELX97 (Sheldrick, 2008)'
_computing_structure_refinement 'SHELXL-97 (Sheldrick, 2008)'
_computing_structure_solution 'SHELXS-97 (Sheldrick, 2008)'
_diffrn_ambient_temperature 173(2)
_diffrn_measured_fraction_theta_full 0.995
_diffrn_measured_fraction_theta_max 0.995
_diffrn_measurement_device_type 'Saturn724+ CCD'
_diffrn_measurement_method '\w scans at fixed \c = 45\%'
_diffrn_radiation_monochromator graphite
_diffrn_radiation_source 'sealed tube'
_diffrn_radiation_type MoK\a
_diffrn_radiation_wavelength 0.71073
_diffrn_reflns_av_R_equivalents 0.0508
_diffrn_reflns_av_sigmaI/netI 0.0529
_diffrn_reflns_limit_h_max 17
_diffrn_reflns_limit_h_min -17
_diffrn_reflns_limit_k_max 18
_diffrn_reflns_limit_k_min -18
_diffrn_reflns_limit_l_max 20
_diffrn_reflns_limit_l_min -20
_diffrn_reflns_number 38627
_diffrn_reflns_theta_full 27.52
_diffrn_reflns_theta_max 27.52
_diffrn_reflns_theta_min 2.00
_exptl_absorpt_coefficient_mu 0.495
_exptl_absorpt_correction_T_max 0.9568
_exptl_absorpt_correction_T_min 0.7689
_exptl_absorpt_correction_type multi-scan
_exptl_absorpt_process_details 'CrystalClear (Rigaku Inc., 2007)'
_exptl_crystal_colour black
_exptl_crystal_density_diffrn 1.623
_exptl_crystal_density_method 'not measured'
_exptl_crystal_description platelet
_exptl_crystal_F_000 1442
_exptl_crystal_size_max 0.56
_exptl_crystal_size_mid 0.43
_exptl_crystal_size_min 0.09
_refine_diff_density_max 0.716
_refine_diff_density_min -1.063
_refine_diff_density_rms 0.081
_refine_ls_extinction_method none
_refine_ls_goodness_of_fit_ref 1.166
_refine_ls_hydrogen_treatment constr
_refine_ls_matrix_type full
_refine_ls_number_parameters 904
_refine_ls_number_reflns 13380
_refine_ls_number_restraints 40
_refine_ls_restrained_S_all 1.178
_refine_ls_R_factor_all 0.1013
_refine_ls_R_factor_gt 0.0883
_refine_ls_shift/su_max 0.001
_refine_ls_shift/su_mean 0.000
_refine_ls_structure_factor_coef Fsqd
_refine_ls_weighting_details 'calc w=1/[\s^2^(Fo^2^)+(0.0723P)^2^+5.1245P] where P=(Fo^2^+2Fc^2^)/3'
_refine_ls_weighting_scheme calc
_refine_ls_wR_factor_gt 0.2021
_refine_ls_wR_factor_ref 0.2108
_reflns_number_gt 11631
_reflns_number_total 13380
_reflns_threshold_expression >2sigma(I)
_cod_data_source_file ol301811p_si_002.cif
_cod_data_source_block sa1731
_cod_original_cell_volume 2921.9(12)
_cod_original_sg_symbol_H-M P-1
_cod_database_code 1508344

loop_
_symmetry_equiv_pos_as_xyz
'x, y, z'
'-x, -y, -z'

loop_
_atom_site_label
_atom_site_type_symbol
_atom_site_fract_x
_atom_site_fract_y
_atom_site_fract_z
_atom_site_U_iso_or_equiv
_atom_site_adp_type
_atom_site_occupancy
_atom_site_symmetry_multiplicity
_atom_site_calc_flag
_atom_site_refinement_flags
_atom_site_disorder_assembly
_atom_site_disorder_group
Cl1 Cl 0.34123(8) 0.18364(9) 0.38963(7) 0.0438(3) Uani 1 1 d . . .
Cl2 Cl 0.21213(9) 0.15491(8) 0.23329(7) 0.0475(3) Uani 1 1 d . . .
Cl3 Cl 0.14019(9) 0.24770(9) 0.40778(8) 0.0515(3) Uani 1 1 d . . .
Cl4 Cl 0.18512(9) 0.42440(10) 0.20724(10) 0.0606(3) Uani 1 1 d . . .
Cl5 Cl 0.00952(10) 0.30670(9) 0.19528(10) 0.0582(3) Uani 1 1 d . . .
Cl6 Cl -0.00532(10) 0.51167(9) 0.22865(10) 0.0575(3) Uani 1 1 d . . .
Cl7 Cl 0.1505(11) 0.5289(19) 0.6004(10) 0.195(6) Uani 0.44(2) 1 d PDU A 1
Cl8 Cl 0.0542(10) 0.5930(10) 0.4756(15) 0.153(6) Uani 0.44(2) 1 d PDU A 1
Cl7' Cl 0.0868(6) 0.6175(4) 0.4440(3) 0.0799(17) Uani 0.56(2) 1 d PDU A 2
Cl8' Cl 0.1440(4) 0.5751(5) 0.6158(3) 0.077(2) Uani 0.56(2) 1 d PDU A 2
Cl9 Cl 0.25441(16) 0.51298(18) 0.45461(14) 0.1088(7) Uani 1 1 d DU A .
O1 O 0.33633(19) 0.83449(17) 0.42894(16) 0.0287(5) Uani 1 1 d . . .
O2 O 0.3241(2) 0.7796(2) 0.64235(18) 0.0398(7) Uani 1 1 d . . .
O3 O 0.1181(3) 0.8017(2) 0.6047(2) 0.0535(9) Uani 1 1 d . . .
O4 O 0.1080(2) 0.9505(2) 0.5076(2) 0.0450(7) Uani 1 1 d . . .
N1 N 0.4601(2) 0.7729(2) 0.50421(19) 0.0260(6) Uani 1 1 d . . .
N2 N 0.2523(2) 0.9433(2) 0.36953(19) 0.0268(6) Uani 1 1 d . . .
C1 C 0.4030(3) 0.8392(3) 0.5001(2) 0.0250(7) Uani 1 1 d . . .
C2 C 0.3998(2) 0.9359(2) 0.5599(2) 0.0243(7) Uani 1 1 d . . .
C3 C 0.3338(3) 0.9885(2) 0.5199(2) 0.0254(7) Uani 1 1 d . . .
C4 C 0.2979(3) 0.9239(2) 0.4344(2) 0.0260(7) Uani 1 1 d . . .
C5 C 0.4647(3) 0.6847(3) 0.4376(2) 0.0260(7) Uani 1 1 d . . .
C6 C 0.4095(3) 0.6567(3) 0.3572(3) 0.0421(10) Uani 1 1 d . . .
H6 H 0.3592 0.6966 0.3453 0.051 Uiso 1 1 calc R . .
C7 C 0.4272(3) 0.5707(3) 0.2942(3) 0.0397(10) Uani 1 1 d . . .
H7 H 0.3891 0.5539 0.2396 0.048 Uiso 1 1 calc R . .
C8 C 0.4981(3) 0.5091(3) 0.3081(3) 0.0302(8) Uani 1 1 d . . .
C9 C 0.5504(4) 0.5363(3) 0.3884(3) 0.0601(15) Uani 1 1 d . . .
H9 H 0.5993 0.4953 0.4009 0.072 Uiso 1 1 calc R . .
C10 C 0.5339(4) 0.6227(3) 0.4524(3) 0.0502(13) Uani 1 1 d . . .
H10 H 0.5716 0.6387 0.5073 0.060 Uiso 1 1 calc R . .
C11 C 0.5165(3) 0.4146(3) 0.2381(3) 0.0340(8) Uani 1 1 d . . .
C12 C 0.4861(4) 0.4199(3) 0.1431(3) 0.0515(12) Uani 1 1 d . . .
H12B H 0.5046 0.3611 0.0992 0.077 Uiso 1 1 calc R . .
H12C H 0.5196 0.4754 0.1302 0.077 Uiso 1 1 calc R . .
H12A H 0.4147 0.4267 0.1392 0.077 Uiso 1 1 calc R . .
C13 C 0.4582(4) 0.3330(3) 0.2616(4) 0.0517(12) Uani 1 1 d . . .
H13A H 0.3879 0.3467 0.2626 0.077 Uiso 1 1 calc R . .
H13C H 0.4805 0.3275 0.3209 0.077 Uiso 1 1 calc R . .
H13B H 0.4689 0.2725 0.2164 0.077 Uiso 1 1 calc R . .
C14 C 0.6268(3) 0.3931(3) 0.2372(3) 0.0487(11) Uani 1 1 d . . .
H14B H 0.6482 0.3859 0.2961 0.073 Uiso 1 1 calc R . .
H14C H 0.6644 0.4462 0.2240 0.073 Uiso 1 1 calc R . .
H14A H 0.6380 0.3336 0.1910 0.073 Uiso 1 1 calc R . .
C15 C 0.2354(2) 0.8689(2) 0.2886(2) 0.0240(7) Uani 1 1 d . . .
C16 C 0.2535(3) 0.8911(2) 0.2084(2) 0.0257(7) Uani 1 1 d . . .
H16 H 0.2733 0.9547 0.2088 0.031 Uiso 1 1 calc R . .
C17 C 0.2428(3) 0.8207(3) 0.1270(2) 0.0261(7) Uani 1 1 d . . .
H17 H 0.2564 0.8373 0.0728 0.031 Uiso 1 1 calc R . .
C18 C 0.2127(3) 0.7269(2) 0.1227(2) 0.0251(7) Uani 1 1 d . . .
C19 C 0.1900(3) 0.7072(3) 0.2046(2) 0.0272(7) Uani 1 1 d . . .
H19 H 0.1666 0.6447 0.2043 0.033 Uiso 1 1 calc R . .
C20 C 0.2008(3) 0.7767(3) 0.2858(2) 0.0282(7) Uani 1 1 d . . .
H20 H 0.1845 0.7613 0.3399 0.034 Uiso 1 1 calc R . .
C21 C 0.2082(3) 0.6468(3) 0.0352(2) 0.0287(7) Uani 1 1 d . . .
C22 C 0.2132(5) 0.6871(3) -0.0462(3) 0.0534(13) Uani 1 1 d . . .
H22A H 0.2052 0.6346 -0.1012 0.080 Uiso 1 1 calc R . .
H22C H 0.2771 0.7201 -0.0456 0.080 Uiso 1 1 calc R . .
H22B H 0.1605 0.7326 -0.0442 0.080 Uiso 1 1 calc R . .
C23 C 0.1137(3) 0.5843(3) 0.0259(3) 0.0392(9) Uani 1 1 d . . .
H23B H 0.1147 0.5322 -0.0297 0.059 Uiso 1 1 calc R . .
H23C H 0.0564 0.6236 0.0238 0.059 Uiso 1 1 calc R . .
H23A H 0.1096 0.5570 0.0775 0.059 Uiso 1 1 calc R . .
C24 C 0.2969(3) 0.5827(3) 0.0358(3) 0.0479(11) Uani 1 1 d . . .
H24A H 0.2912 0.5517 0.0848 0.072 Uiso 1 1 calc R . .
H24C H 0.3579 0.6221 0.0445 0.072 Uiso 1 1 calc R . .
H24B H 0.2981 0.5335 -0.0217 0.072 Uiso 1 1 calc R . .
C25 C 0.3180(3) 1.0865(2) 0.5605(2) 0.0268(7) Uani 1 1 d . . .
C26 C 0.2299(3) 1.1470(3) 0.5841(2) 0.0297(8) Uani 1 1 d . . .
C27 C 0.1345(3) 1.1171(3) 0.5938(2) 0.0320(8) Uani 1 1 d . . .
C28 C 0.0932(3) 1.0156(3) 0.5723(3) 0.0346(9) Uani 1 1 d . . .
C29 C 0.0346(3) 1.0102(3) 0.6533(3) 0.0379(10) Uani 1 1 d . . .
C30 C 0.0381(3) 0.9407(3) 0.6985(3) 0.0376(9) Uani 1 1 d . . .
C31 C 0.1020(3) 0.8537(3) 0.6769(3) 0.0384(9) Uani 1 1 d . . .
C32 C 0.1492(3) 0.8530(3) 0.7673(3) 0.0378(9) Uani 1 1 d . . .
C33 C 0.2467(3) 0.8420(3) 0.7851(3) 0.0324(8) Uani 1 1 d . . .
C34 C 0.3278(3) 0.8287(2) 0.7186(2) 0.0288(7) Uani 1 1 d . . .
C35 C 0.4102(3) 0.8974(3) 0.7654(2) 0.0274(7) Uani 1 1 d . . .
C36 C 0.4663(2) 0.9595(3) 0.7301(2) 0.0259(7) Uani 1 1 d . . .
C37 C 0.4505(2) 0.9811(2) 0.6416(2) 0.0242(7) Uani 1 1 d . . .
C38 C 0.4603(2) 1.0825(3) 0.6587(2) 0.0269(7) Uani 1 1 d . . .
C39 C 0.3950(3) 1.1336(3) 0.6193(2) 0.0278(7) Uani 1 1 d . . .
C40 C 0.3679(3) 1.2288(3) 0.6678(2) 0.0309(8) Uani 1 1 d . . .
C41 C 0.2655(3) 1.2379(3) 0.6465(2) 0.0311(8) Uani 1 1 d . . .
C42 C 0.2074(3) 1.2929(3) 0.7126(2) 0.0355(9) Uani 1 1 d . . .
C43 C 0.1098(3) 1.2598(3) 0.7222(3) 0.0367(9) Uani 1 1 d . . .
C44 C 0.0758(3) 1.1723(3) 0.6661(3) 0.0353(9) Uani 1 1 d . . .
C45 C 0.0166(3) 1.1072(3) 0.7017(3) 0.0372(9) Uani 1 1 d . . .
C46 C -0.0038(3) 1.1320(3) 0.7931(3) 0.0395(10) Uani 1 1 d . . .
C47 C 0.0008(3) 1.0585(3) 0.8404(3) 0.0402(10) Uani 1 1 d . . .
C48 C 0.0248(3) 0.9670(3) 0.7943(3) 0.0400(10) Uani 1 1 d . . .
C49 C 0.0925(3) 0.9139(3) 0.8361(3) 0.0390(10) Uani 1 1 d . . .
C50 C 0.1315(3) 0.9547(3) 0.9214(3) 0.0382(9) Uani 1 1 d . . .
C51 C 0.2337(3) 0.9429(3) 0.9404(3) 0.0368(9) Uani 1 1 d . . .
C52 C 0.2902(3) 0.8906(3) 0.8712(3) 0.0338(8) Uani 1 1 d . . .
C53 C 0.3887(3) 0.9236(3) 0.8600(2) 0.0308(8) Uani 1 1 d . . .
C54 C 0.4271(3) 1.0068(3) 0.9191(2) 0.0328(8) Uani 1 1 d . . .
C55 C 0.4852(3) 1.0725(3) 0.8852(2) 0.0324(8) Uani 1 1 d . . .
C56 C 0.5026(2) 1.0495(3) 0.7931(2) 0.0291(8) Uani 1 1 d . . .
C57 C 0.4990(2) 1.1250(3) 0.7493(2) 0.0302(8) Uani 1 1 d . . .
C58 C 0.4763(3) 1.2179(3) 0.7944(3) 0.0327(8) Uani 1 1 d . . .
C59 C 0.4089(3) 1.2715(3) 0.7526(3) 0.0333(8) Uani 1 1 d . . .
C60 C 0.3481(3) 1.3277(2) 0.8214(3) 0.0335(8) Uani 1 1 d . . .
C61 C 0.2500(3) 1.3386(2) 0.8019(3) 0.0348(9) Uani 1 1 d . . .
C62 C 0.0889(3) 1.2843(3) 0.8176(3) 0.0356(9) Uani 1 1 d . . .
C63 C 0.0335(3) 1.2213(3) 0.8515(3) 0.0370(9) Uani 1 1 d . . .
C64 C 0.0620(3) 1.2029(3) 0.9365(3) 0.0355(9) Uani 1 1 d . . .
C65 C 0.0419(3) 1.1025(3) 0.9296(3) 0.0373(9) Uani 1 1 d . . .
C66 C 0.1062(3) 1.0517(3) 0.9699(3) 0.0376(9) Uani 1 1 d . . .
C67 C 0.1927(3) 1.0987(3) 1.0182(2) 0.0345(9) Uani 1 1 d . . .
C68 C 0.2132(3) 1.1954(3) 1.0252(2) 0.0326(8) Uani 1 1 d . . .
C69 C 0.1465(3) 1.2488(3) 0.9834(2) 0.0329(8) Uani 1 1 d . . .
C70 C 0.2047(3) 1.3148(3) 0.9477(2) 0.0324(8) Uani 1 1 d . . .
C71 C 0.1762(3) 1.3323(3) 0.8662(3) 0.0342(9) Uani 1 1 d . . .
C72 C 0.3783(3) 1.3085(3) 0.9061(2) 0.0330(8) Uani 1 1 d . . .
C73 C 0.4573(3) 1.2411(3) 0.8887(2) 0.0323(8) Uani 1 1 d . . .
C74 C 0.4622(3) 1.1700(3) 0.9332(2) 0.0317(8) Uani 1 1 d . . .
C75 C 0.3888(3) 1.1633(3) 0.9982(2) 0.0340(8) Uani 1 1 d . . .
C76 C 0.3126(3) 1.2283(3) 1.0151(2) 0.0320(8) Uani 1 1 d . . .
C77 C 0.3070(3) 1.3021(3) 0.9674(2) 0.0303(8) Uani 1 1 d . . .
C78 C 0.3673(3) 1.0624(3) 0.9904(2) 0.0326(8) Uani 1 1 d . . .
C79 C 0.2729(3) 1.0315(3) 1.0005(2) 0.0357(9) Uani 1 1 d . . .
C80 C 0.2196(3) 0.1599(3) 0.3486(3) 0.0353(8) Uani 1 1 d . . .
H80 H 0.1976 0.0961 0.3563 0.042 Uiso 1 1 calc R . .
C81 C 0.0662(3) 0.4185(3) 0.2478(3) 0.0420(10) Uani 1 1 d . . .
H81 H 0.0715 0.4255 0.3139 0.050 Uiso 1 1 calc R . .
C82 C 0.1782(4) 0.5964(4) 0.5177(4) 0.0751(18) Uani 1 1 d D . .
H82 H 0.2086 0.6620 0.5430 0.090 Uiso 1 1 calc R A 1
O1W O 0.2503(17) 1.0893(17) 0.7938(16) 0.058(9) Uiso 0.155(12) 1 d P . .

loop_
_atom_site_aniso_label
_atom_site_aniso_U_11
_atom_site_aniso_U_22
_atom_site_aniso_U_33
_atom_site_aniso_U_23
_atom_site_aniso_U_13
_atom_site_aniso_U_12
Cl1 0.0338(5) 0.0602(7) 0.0430(6) 0.0246(5) -0.0037(4) -0.0048(5)
Cl2 0.0612(7) 0.0489(6) 0.0320(5) 0.0106(5) -0.0059(5) 0.0021(5)
Cl3 0.0538(7) 0.0575(7) 0.0435(6) 0.0125(5) 0.0047(5) 0.0163(5)
Cl4 0.0464(7) 0.0553(7) 0.0783(9) 0.0149(7) 0.0085(6) -0.0059(5)
Cl5 0.0565(7) 0.0427(6) 0.0744(9) 0.0159(6) -0.0060(6) -0.0135(5)
Cl6 0.0620(8) 0.0473(6) 0.0691(8) 0.0244(6) 0.0083(6) 0.0107(6)
Cl7 0.161(8) 0.287(15) 0.120(6) 0.033(9) 0.021(6) -0.109(9)
Cl8 0.113(6) 0.106(6) 0.186(10) -0.046(7) -0.084(7) 0.027(5)
Cl7' 0.112(4) 0.059(2) 0.054(2) -0.0071(14) -0.0308(19) 0.001(2)
Cl8' 0.065(2) 0.118(4) 0.0483(18) 0.0214(18) 0.0032(14) -0.027(2)
Cl9 0.0910(13) 0.1401(19) 0.0777(12) -0.0024(12) 0.0089(10) 0.0004(13)
O1 0.0339(13) 0.0268(12) 0.0222(12) 0.0008(10) -0.0035(10) 0.0054(10)
O2 0.0469(17) 0.0393(16) 0.0291(14) 0.0018(12) 0.0082(12) -0.0080(13)
O3 0.054(2) 0.0460(18) 0.0464(18) -0.0115(15) -0.0053(15) 0.0030(15)
O4 0.0355(15) 0.0450(17) 0.0410(16) -0.0120(13) 0.0013(13) -0.0016(13)
N1 0.0237(14) 0.0294(15) 0.0225(14) 0.0024(12) 0.0035(11) 0.0028(12)
N2 0.0326(16) 0.0270(15) 0.0190(13) 0.0031(12) -0.0005(12) 0.0025(12)
C1 0.0257(17) 0.0285(17) 0.0191(15) 0.0031(13) 0.0011(13) 0.0015(13)
C2 0.0239(16) 0.0278(17) 0.0202(15) 0.0042(13) 0.0057(13) 0.0021(13)
C3 0.0293(17) 0.0266(17) 0.0182(15) 0.0024(13) 0.0017(13) -0.0018(14)
C4 0.0299(17) 0.0249(16) 0.0212(16) 0.0019(13) 0.0044(13) 0.0046(14)
C5 0.0257(17) 0.0276(17) 0.0239(16) 0.0046(14) 0.0084(13) 0.0029(13)
C6 0.036(2) 0.034(2) 0.047(2) -0.0051(18) -0.0087(18) 0.0113(17)
C7 0.036(2) 0.034(2) 0.040(2) -0.0055(17) -0.0091(17) 0.0061(17)
C8 0.0328(19) 0.0267(17) 0.0309(18) 0.0065(15) 0.0034(15) 0.0051(15)
C9 0.084(4) 0.044(3) 0.042(3) -0.007(2) -0.022(3) 0.035(3)
C10 0.071(3) 0.043(2) 0.029(2) -0.0046(18) -0.017(2) 0.028(2)
C11 0.040(2) 0.0246(18) 0.035(2) 0.0025(15) 0.0035(17) 0.0046(15)
C12 0.070(3) 0.044(2) 0.030(2) -0.0100(19) -0.001(2) 0.016(2)
C13 0.058(3) 0.029(2) 0.063(3) 0.002(2) 0.016(2) -0.002(2)
C14 0.045(2) 0.039(2) 0.055(3) 0.000(2) 0.008(2) 0.0124(19)
C15 0.0218(15) 0.0279(17) 0.0205(15) 0.0027(13) -0.0002(12) 0.0063(13)
C16 0.0266(17) 0.0240(16) 0.0251(17) 0.0043(14) -0.0007(13) -0.0017(13)
C17 0.0277(17) 0.0311(18) 0.0197(15) 0.0071(14) 0.0012(13) -0.0004(14)
C18 0.0245(16) 0.0264(17) 0.0225(16) 0.0030(13) -0.0007(13) 0.0026(13)
C19 0.0311(18) 0.0248(17) 0.0260(17) 0.0073(14) 0.0008(14) -0.0024(14)
C20 0.0309(18) 0.0333(19) 0.0208(16) 0.0083(14) 0.0015(14) -0.0017(15)
C21 0.0337(19) 0.0262(17) 0.0234(16) 0.0018(14) 0.0018(14) 0.0007(14)
C22 0.097(4) 0.038(2) 0.0207(19) -0.0002(17) 0.004(2) -0.007(2)
C23 0.037(2) 0.038(2) 0.033(2) -0.0064(17) 0.0010(17) -0.0049(17)
C24 0.042(2) 0.040(2) 0.051(3) -0.009(2) 0.004(2) 0.0080(19)
C25 0.0390(19) 0.0252(17) 0.0179(15) 0.0086(13) 0.0038(14) 0.0003(14)
C26 0.044(2) 0.0267(17) 0.0185(16) 0.0056(14) -0.0011(15) 0.0077(15)
C27 0.037(2) 0.036(2) 0.0203(16) 0.0027(15) -0.0065(15) 0.0120(16)
C28 0.0246(17) 0.041(2) 0.0297(19) -0.0054(16) -0.0089(15) 0.0066(15)
C29 0.0167(16) 0.047(2) 0.039(2) -0.0078(18) -0.0080(15) -0.0001(15)
C30 0.0213(17) 0.039(2) 0.044(2) -0.0038(18) 0.0011(16) -0.0100(15)
C31 0.032(2) 0.031(2) 0.044(2) -0.0032(17) 0.0047(17) -0.0118(16)
C32 0.042(2) 0.0251(18) 0.043(2) 0.0037(17) 0.0113(18) -0.0124(16)
C33 0.045(2) 0.0223(17) 0.0325(19) 0.0106(15) 0.0095(17) -0.0003(15)
C34 0.039(2) 0.0215(16) 0.0270(17) 0.0080(14) 0.0039(15) 0.0021(14)
C35 0.0301(18) 0.0269(17) 0.0255(17) 0.0067(14) 0.0006(14) 0.0101(14)
C36 0.0207(16) 0.0309(18) 0.0234(16) 0.0018(14) -0.0010(13) 0.0075(13)
C37 0.0182(15) 0.0299(17) 0.0222(16) 0.0028(14) 0.0023(12) 0.0002(13)
C38 0.0225(16) 0.0334(18) 0.0214(16) 0.0011(14) 0.0087(13) -0.0053(14)
C39 0.0376(19) 0.0263(17) 0.0187(15) 0.0046(13) 0.0102(14) -0.0076(15)
C40 0.047(2) 0.0226(17) 0.0250(17) 0.0103(14) 0.0081(16) -0.0064(15)
C41 0.052(2) 0.0220(17) 0.0218(16) 0.0094(14) 0.0031(16) 0.0043(16)
C42 0.062(3) 0.0205(17) 0.0259(18) 0.0084(14) 0.0001(17) 0.0111(17)
C43 0.046(2) 0.0318(19) 0.0312(19) 0.0061(16) -0.0037(17) 0.0206(17)
C44 0.034(2) 0.038(2) 0.0303(19) 0.0023(16) -0.0089(16) 0.0185(16)
C45 0.0205(17) 0.044(2) 0.039(2) -0.0032(18) -0.0063(15) 0.0087(16)
C46 0.0165(16) 0.050(2) 0.043(2) -0.0046(19) 0.0038(15) 0.0096(16)
C47 0.0211(17) 0.046(2) 0.047(2) 0.0000(19) 0.0143(17) 0.0003(16)
C48 0.0240(18) 0.042(2) 0.046(2) -0.0018(19) 0.0115(17) -0.0153(16)
C49 0.037(2) 0.033(2) 0.047(2) 0.0103(18) 0.0177(18) -0.0108(17)
C50 0.048(2) 0.031(2) 0.036(2) 0.0099(17) 0.0203(18) -0.0027(17)
C51 0.056(3) 0.0296(19) 0.0308(19) 0.0170(16) 0.0120(18) 0.0008(17)
C52 0.051(2) 0.0255(18) 0.0284(18) 0.0130(15) 0.0097(17) 0.0042(16)
C53 0.042(2) 0.0296(18) 0.0250(17) 0.0133(15) 0.0010(15) 0.0134(16)
C54 0.037(2) 0.042(2) 0.0203(16) 0.0089(15) -0.0055(15) 0.0127(17)
C55 0.0239(17) 0.045(2) 0.0262(18) 0.0056(16) -0.0084(14) 0.0038(15)
C56 0.0168(15) 0.041(2) 0.0259(17) 0.0030(15) -0.0015(13) 0.0049(14)
C57 0.0187(16) 0.039(2) 0.0287(18) 0.0021(16) 0.0022(13) -0.0059(14)
C58 0.0277(18) 0.0321(19) 0.0320(19) -0.0012(15) 0.0014(15) -0.0146(15)
C59 0.045(2) 0.0210(17) 0.0319(19) 0.0037(15) 0.0053(16) -0.0152(15)
C60 0.051(2) 0.0177(16) 0.0280(18) 0.0008(14) 0.0019(17) -0.0088(15)
C61 0.059(3) 0.0154(16) 0.0284(18) 0.0032(14) 0.0028(17) 0.0013(16)
C62 0.043(2) 0.0302(19) 0.0296(19) 0.0000(15) -0.0010(16) 0.0210(17)
C63 0.0287(19) 0.041(2) 0.038(2) 0.0037(17) 0.0064(16) 0.0164(16)
C64 0.0316(19) 0.040(2) 0.0300(19) -0.0025(16) 0.0135(16) 0.0136(16)
C65 0.0290(19) 0.043(2) 0.037(2) 0.0046(18) 0.0184(16) 0.0020(16)
C66 0.042(2) 0.039(2) 0.033(2) 0.0093(17) 0.0234(17) 0.0001(17)
C67 0.046(2) 0.039(2) 0.0200(16) 0.0082(15) 0.0145(16) 0.0047(17)
C68 0.042(2) 0.037(2) 0.0172(16) 0.0033(15) 0.0068(15) 0.0040(17)
C69 0.039(2) 0.0331(19) 0.0219(17) -0.0023(15) 0.0082(15) 0.0104(16)
C70 0.044(2) 0.0242(17) 0.0225(17) -0.0055(14) 0.0034(15) 0.0023(15)
C71 0.049(2) 0.0226(17) 0.0265(18) -0.0030(14) 0.0035(16) 0.0130(16)
C72 0.044(2) 0.0236(17) 0.0245(17) -0.0049(14) -0.0023(16) -0.0099(15)
C73 0.0280(18) 0.0324(19) 0.0277(18) -0.0061(15) -0.0050(14) -0.0110(15)
C74 0.0247(17) 0.041(2) 0.0222(17) -0.0027(15) -0.0085(14) -0.0026(15)
C75 0.040(2) 0.040(2) 0.0167(16) -0.0006(15) -0.0104(15) 0.0025(17)
C76 0.040(2) 0.0332(19) 0.0180(16) -0.0023(14) -0.0003(14) 0.0043(16)
C77 0.040(2) 0.0241(17) 0.0207(16) -0.0040(13) -0.0023(15) -0.0028(15)
C78 0.044(2) 0.037(2) 0.0175(16) 0.0075(15) -0.0016(15) 0.0103(17)
C79 0.055(2) 0.037(2) 0.0184(16) 0.0126(15) 0.0091(16) 0.0086(18)
C80 0.037(2) 0.035(2) 0.035(2) 0.0122(17) -0.0016(16) -0.0024(16)
C81 0.050(2) 0.037(2) 0.042(2) 0.0154(19) 0.0016(19) -0.0028(19)
C82 0.080(4) 0.055(3) 0.071(4) -0.013(3) -0.019(3) -0.012(3)

loop_
_atom_type_symbol
_atom_type_description
_atom_type_scat_dispersion_real
_atom_type_scat_dispersion_imag
_atom_type_scat_source
C C 0.0033 0.0016 'International Tables Vol C Tables 4.2.6.8 and 6.1.1.4'
H H 0.0000 0.0000 'International Tables Vol C Tables 4.2.6.8 and 6.1.1.4'
N N 0.0061 0.0033 'International Tables Vol C Tables 4.2.6.8 and 6.1.1.4'
O O 0.0106 0.0060 'International Tables Vol C Tables 4.2.6.8 and 6.1.1.4'
Cl Cl 0.1484 0.1585 'International Tables Vol C Tables 4.2.6.8 and 6.1.1.4'

loop_
_geom_angle_atom_site_label_1
_geom_angle_atom_site_label_2
_geom_angle_atom_site_label_3
_geom_angle
C4 O1 C1 110.7(3)
C1 N1 C5 124.5(3)
C4 N2 C15 118.7(3)
N1 C1 O1 124.0(3)
N1 C1 C2 128.6(3)
O1 C1 C2 107.1(3)
C37 C2 C3 120.2(3)
C37 C2 C1 132.3(3)
C3 C2 C1 107.5(3)
C25 C3 C2 120.9(3)
C25 C3 C4 131.9(3)
C2 C3 C4 107.0(3)
N2 C4 O1 122.7(3)
N2 C4 C3 129.3(3)
O1 C4 C3 107.3(3)
C10 C5 C6 117.0(3)
C10 C5 N1 116.1(3)
C6 C5 N1 126.8(3)
C7 C6 C5 120.7(4)
C7 C6 H6 119.7
C5 C6 H6 119.7
C8 C7 C6 122.4(4)
C8 C7 H7 118.8
C6 C7 H7 118.8
C9 C8 C7 116.5(4)
C9 C8 C11 121.8(3)
C7 C8 C11 121.7(3)
C8 C9 C10 121.9(4)
C8 C9 H9 119.1
C10 C9 H9 119.1
C5 C10 C9 121.5(4)
C5 C10 H10 119.3
C9 C10 H10 119.3
C8 C11 C13 109.2(3)
C8 C11 C12 111.3(3)
C13 C11 C12 109.8(4)
C8 C11 C14 110.1(3)
C13 C11 C14 109.3(4)
C12 C11 C14 107.1(4)
C11 C12 H12B 109.5
C11 C12 H12C 109.5
H12B C12 H12C 109.5
C11 C12 H12A 109.5
H12B C12 H12A 109.5
H12C C12 H12A 109.5
C11 C13 H13A 109.5
C11 C13 H13C 109.5
H13A C13 H13C 109.5
C11 C13 H13B 109.5
H13A C13 H13B 109.5
H13C C13 H13B 109.5
C11 C14 H14B 109.5
C11 C14 H14C 109.5
H14B C14 H14C 109.5
C11 C14 H14A 109.5
H14B C14 H14A 109.5
H14C C14 H14A 109.5
C16 C15 C20 118.6(3)
C16 C15 N2 117.4(3)
C20 C15 N2 123.9(3)
C15 C16 C17 120.5(3)
C15 C16 H16 119.8
C17 C16 H16 119.8
C18 C17 C16 121.9(3)
C18 C17 H17 119.0
C16 C17 H17 119.0
C17 C18 C19 116.6(3)
C17 C18 C21 122.8(3)
C19 C18 C21 120.6(3)
C20 C19 C18 121.8(3)
C20 C19 H19 119.1
C18 C19 H19 119.1
C19 C20 C15 120.5(3)
C19 C20 H20 119.7
C15 C20 H20 119.7
C22 C21 C18 111.4(3)
C22 C21 C23 108.3(4)
C18 C21 C23 111.8(3)
C22 C21 C24 108.8(4)
C18 C21 C24 108.1(3)
C23 C21 C24 108.3(3)
C21 C22 H22A 109.5
C21 C22 H22C 109.5
H22A C22 H22C 109.5
C21 C22 H22B 109.5
H22A C22 H22B 109.5
H22C C22 H22B 109.5
C21 C23 H23B 109.5
C21 C23 H23C 109.5
H23B C23 H23C 109.5
C21 C23 H23A 109.5
H23B C23 H23A 109.5
H23C C23 H23A 109.5
C21 C24 H24A 109.5
C21 C24 H24C 109.5
H24A C24 H24C 109.5
C21 C24 H24B 109.5
H24A C24 H24B 109.5
H24C C24 H24B 109.5
C39 C25 C3 114.2(3)
C39 C25 C26 106.3(3)
C3 C25 C26 135.6(3)
C27 C26 C41 116.8(3)
C27 C26 C25 127.9(3)
C41 C26 C25 106.5(3)
C26 C27 C44 120.1(3)
C26 C27 C28 127.7(3)
C44 C27 C28 105.8(4)
O4 C28 C27 127.8(4)
O4 C28 C29 126.7(4)
C27 C28 C29 105.4(3)
C30 C29 C45 119.4(4)
C30 C29 C28 127.1(4)
C45 C29 C28 106.6(4)
C29 C30 C48 119.1(4)
C29 C30 C31 126.2(4)
C48 C30 C31 107.3(4)
O3 C31 C30 128.1(4)
O3 C31 C32 127.6(4)
C30 C31 C32 104.1(3)
C33 C32 C49 118.7(4)
C33 C32 C31 126.8(4)
C49 C32 C31 107.4(4)
C32 C33 C52 119.8(4)
C32 C33 C34 126.1(4)
C52 C33 C34 106.9(3)
O2 C34 C33 126.9(4)
O2 C34 C35 127.7(3)
C33 C34 C35 105.1(3)
C36 C35 C53 119.9(3)
C36 C35 C34 127.6(3)
C53 C35 C34 106.2(3)
C35 C36 C56 116.9(3)
C35 C36 C37 127.2(3)
C56 C36 C37 106.3(3)
C2 C37 C38 113.9(3)
C2 C37 C36 135.7(3)
C38 C37 C36 106.1(3)
C39 C38 C37 121.1(3)
C39 C38 C57 119.5(3)
C37 C38 C57 110.6(3)
C38 C39 C25 121.1(3)
C38 C39 C40 120.1(3)
C25 C39 C40 111.0(3)
C59 C40 C41 121.7(4)
C59 C40 C39 120.4(4)
C41 C40 C39 107.1(3)
C42 C41 C40 118.6(3)
C42 C41 C26 122.9(4)
C40 C41 C26 108.1(3)
C41 C42 C43 119.3(4)
C41 C42 C61 120.1(4)
C43 C42 C61 108.4(3)
C44 C43 C42 118.8(4)
C44 C43 C62 120.0(4)
C42 C43 C62 108.5(4)
C43 C44 C45 120.0(4)
C43 C44 C27 121.9(4)
C45 C44 C27 109.4(3)
C46 C45 C29 121.8(4)
C46 C45 C44 119.5(4)
C29 C45 C44 109.4(4)
C45 C46 C63 120.5(4)
C45 C46 C47 118.3(4)
C63 C46 C47 109.1(4)
C48 C47 C46 119.2(4)
C48 C47 C65 121.0(4)
C46 C47 C65 107.6(4)
C47 C48 C30 121.9(4)
C47 C48 C49 119.4(4)
C30 C48 C49 109.1(4)
C50 C49 C32 121.9(4)
C50 C49 C48 120.1(4)
C32 C49 C48 108.9(4)
C49 C50 C51 119.2(4)
C49 C50 C66 120.3(4)
C51 C50 C66 107.9(4)
C52 C51 C50 118.5(4)
C52 C51 C79 120.4(4)
C50 C51 C79 108.4(4)
C51 C52 C33 121.4(4)
C51 C52 C53 120.1(4)
C33 C52 C53 109.5(3)
C54 C53 C52 119.5(3)
C54 C53 C35 122.3(4)
C52 C53 C35 109.3(3)
C53 C54 C55 119.2(3)
C53 C54 C78 120.4(4)
C55 C54 C78 108.1(3)
C56 C55 C54 118.6(4)
C56 C55 C74 120.3(4)
C54 C55 C74 108.9(3)
C55 C56 C57 117.9(3)
C55 C56 C36 122.9(4)
C57 C56 C36 109.1(3)
C58 C57 C56 122.1(3)
C58 C57 C38 120.4(4)
C56 C57 C38 106.8(3)
C57 C58 C73 120.0(4)
C57 C58 C59 119.8(3)
C73 C58 C59 107.8(3)
C40 C59 C60 119.6(4)
C40 C59 C58 119.6(3)
C60 C59 C58 108.4(3)
C61 C60 C59 119.7(3)
C61 C60 C72 120.5(4)
C59 C60 C72 107.2(4)
C60 C61 C71 120.2(4)
C60 C61 C42 120.3(4)
C71 C61 C42 107.2(4)
C63 C62 C71 120.4(4)
C63 C62 C43 119.7(4)
C71 C62 C43 107.3(4)
C62 C63 C46 120.3(4)
C62 C63 C64 120.3(4)
C46 C63 C64 107.2(4)
C69 C64 C65 119.9(4)
C69 C64 C63 119.4(4)
C65 C64 C63 108.2(4)
C66 C65 C64 120.1(4)
C66 C65 C47 119.7(4)
C64 C65 C47 107.9(4)
C65 C66 C67 120.0(4)
C65 C66 C50 119.4(4)
C67 C66 C50 108.0(4)
C68 C67 C66 120.5(4)
C68 C67 C79 118.9(4)
C66 C67 C79 108.3(3)
C67 C68 C76 120.3(4)
C67 C68 C69 119.8(4)
C76 C68 C69 107.7(3)
C64 C69 C70 120.2(4)
C64 C69 C68 119.6(4)
C70 C69 C68 108.2(3)
C71 C70 C77 120.2(4)
C71 C70 C69 119.8(4)
C77 C70 C69 107.8(3)
C70 C71 C61 119.6(4)
C70 C71 C62 119.8(4)
C61 C71 C62 108.6(3)
C77 C72 C73 120.5(4)
C77 C72 C60 119.1(4)
C73 C72 C60 108.2(3)
C74 C73 C58 119.2(3)
C74 C73 C72 120.0(4)
C58 C73 C72 108.4(3)
C73 C74 C75 120.0(4)
C73 C74 C55 120.5(3)
C75 C74 C55 107.2(3)
C76 C75 C74 120.0(4)
C76 C75 C78 119.5(4)
C74 C75 C78 108.3(3)
C75 C76 C68 120.2(4)
C75 C76 C77 119.8(4)
C68 C76 C77 108.0(3)
C72 C77 C70 120.5(3)
C72 C77 C76 119.7(4)
C70 C77 C76 108.3(3)
C79 C78 C75 120.1(4)
C79 C78 C54 120.2(4)
C75 C78 C54 107.5(3)
C78 C79 C51 119.5(4)
C78 C79 C67 120.9(4)
C51 C79 C67 107.3(4)
Cl1 C80 Cl2 110.3(2)
Cl1 C80 Cl3 111.5(2)
Cl2 C80 Cl3 109.5(2)
Cl1 C80 H80 108.5
Cl2 C80 H80 108.5
Cl3 C80 H80 108.5
Cl5 C81 Cl4 109.7(3)
Cl5 C81 Cl6 110.1(3)
Cl4 C81 Cl6 110.8(2)
Cl5 C81 H81 108.7
Cl4 C81 H81 108.7
Cl6 C81 H81 108.7
Cl8' C82 Cl9 115.1(4)
Cl8' C82 Cl7' 118.7(4)
Cl9 C82 Cl7' 106.9(3)
Cl8' C82 Cl8 93.3(10)
Cl9 C82 Cl8 116.0(5)
Cl7' C82 Cl8 26.5(8)
Cl8' C82 Cl7 20.8(8)
Cl9 C82 Cl7 96.0(9)
Cl7' C82 Cl7 121.4(6)
Cl8 C82 Cl7 95.1(10)
Cl8' C82 H82 98.0
Cl9 C82 H82 115.4
Cl7' C82 H82 102.1
Cl8 C82 H82 115.4
Cl7 C82 H82 115.4

loop_
_geom_bond_atom_site_label_1
_geom_bond_atom_site_label_2
_geom_bond_distance
Cl1 C80 1.748(4)
Cl2 C80 1.763(4)
Cl3 C80 1.764(4)
Cl4 C81 1.757(5)
Cl5 C81 1.755(5)
Cl6 C81 1.761(5)
Cl7 C82 1.841(13)
Cl8 C82 1.786(9)
Cl7' C82 1.750(7)
Cl8' C82 1.696(8)
Cl9 C82 1.722(6)
O1 C4 1.388(4)
O1 C1 1.393(4)
O2 C34 1.202(4)
O3 C31 1.198(5)
O4 C28 1.203(4)
N1 C1 1.261(4)
N1 C5 1.414(4)
N2 C4 1.261(5)
N2 C15 1.425(4)
C1 C2 1.460(5)
C2 C37 1.410(5)
C2 C3 1.420(5)
C3 C25 1.413(5)
C3 C4 1.464(5)
C5 C10 1.371(5)
C5 C6 1.392(5)
C6 C7 1.391(5)
C6 H6 0.9500
C7 C8 1.378(5)
C7 H7 0.9500
C8 C9 1.371(6)
C8 C11 1.532(5)
C9 C10 1.399(6)
C9 H9 0.9500
C10 H10 0.9500
C11 C13 1.532(6)
C11 C12 1.535(6)
C11 C14 1.538(6)
C12 H12B 0.9800
C12 H12C 0.9800
C12 H12A 0.9800
C13 H13A 0.9800
C13 H13C 0.9800
C13 H13B 0.9800
C14 H14B 0.9800
C14 H14C 0.9800
C14 H14A 0.9800
C15 C16 1.385(5)
C15 C20 1.392(5)
C16 C17 1.394(5)
C16 H16 0.9500
C17 C18 1.391(5)
C17 H17 0.9500
C18 C19 1.407(5)
C18 C21 1.528(5)
C19 C20 1.385(5)
C19 H19 0.9500
C20 H20 0.9500
C21 C22 1.520(6)
C21 C23 1.534(5)
C21 C24 1.540(6)
C22 H22A 0.9800
C22 H22C 0.9800
C22 H22B 0.9800
C23 H23B 0.9800
C23 H23C 0.9800
C23 H23A 0.9800
C24 H24A 0.9800
C24 H24C 0.9800
C24 H24B 0.9800
C25 C39 1.405(5)
C25 C26 1.495(5)
C26 C27 1.381(6)
C26 C41 1.472(5)
C27 C44 1.457(5)
C27 C28 1.508(6)
C28 C29 1.517(6)
C29 C30 1.367(6)
C29 C45 1.434(5)
C30 C48 1.444(6)
C30 C31 1.513(6)
C31 C32 1.523(6)
C32 C33 1.369(6)
C32 C49 1.441(6)
C33 C52 1.434(6)
C33 C34 1.507(5)
C34 C35 1.513(5)
C35 C36 1.390(5)
C35 C53 1.448(5)
C36 C56 1.468(5)
C36 C37 1.491(5)
C37 C38 1.421(5)
C38 C39 1.394(5)
C38 C57 1.450(5)
C39 C40 1.444(5)
C40 C59 1.386(5)
C40 C41 1.439(6)
C41 C42 1.392(5)
C42 C43 1.424(6)
C42 C61 1.461(5)
C43 C44 1.392(6)
C43 C62 1.457(5)
C44 C45 1.446(6)
C45 C46 1.398(6)
C46 C63 1.437(6)
C46 C47 1.440(7)
C47 C48 1.377(6)
C47 C65 1.447(6)
C48 C49 1.455(7)
C49 C50 1.379(6)
C50 C51 1.437(6)
C50 C66 1.458(5)
C51 C52 1.394(5)
C51 C79 1.449(6)
C52 C53 1.440(6)
C53 C54 1.384(5)
C54 C55 1.431(6)
C54 C78 1.458(5)
C55 C56 1.400(5)
C55 C74 1.454(5)
C56 C57 1.428(6)
C57 C58 1.386(5)
C58 C73 1.436(5)
C58 C59 1.458(6)
C59 C60 1.447(5)
C60 C61 1.382(6)
C60 C72 1.458(5)
C61 C71 1.445(6)
C62 C63 1.382(6)
C62 C71 1.447(6)
C63 C64 1.451(6)
C64 C69 1.397(6)
C64 C65 1.445(6)
C65 C66 1.391(6)
C66 C67 1.432(6)
C67 C68 1.392(6)
C67 C79 1.460(6)
C68 C76 1.447(6)
C68 C69 1.450(6)
C69 C70 1.449(6)
C70 C71 1.395(5)
C70 C77 1.442(6)
C72 C77 1.390(5)
C72 C73 1.448(6)
C73 C74 1.382(6)
C74 C75 1.452(6)
C75 C76 1.397(5)
C75 C78 1.453(6)
C76 C77 1.449(5)
C78 C79 1.375(6)
C80 H80 1.0000
C81 H81 1.0000
C82 H82 1.0000

loop_
_geom_torsion_atom_site_label_1
_geom_torsion_atom_site_label_2
_geom_torsion_atom_site_label_3
_geom_torsion_atom_site_label_4
_geom_torsion
C5 N1 C1 O1 0.0(6)
C5 N1 C1 C2 -172.8(3)
C4 O1 C1 N1 -168.3(3)
C4 O1 C1 C2 5.8(4)
N1 C1 C2 C37 -6.4(6)
O1 C1 C2 C37 179.8(3)
N1 C1 C2 C3 171.0(4)
O1 C1 C2 C3 -2.8(4)
C37 C2 C3 C25 0.3(5)
C1 C2 C3 C25 -177.5(3)
C37 C2 C3 C4 176.8(3)
C1 C2 C3 C4 -1.0(4)
C15 N2 C4 O1 3.1(5)
C15 N2 C4 C3 172.6(3)
C1 O1 C4 N2 165.0(3)
C1 O1 C4 C3 -6.5(4)
C25 C3 C4 N2 9.8(7)
C2 C3 C4 N2 -166.2(4)
C25 C3 C4 O1 -179.6(4)
C2 C3 C4 O1 4.5(4)
C1 N1 C5 C10 177.8(4)
C1 N1 C5 C6 0.9(6)
C10 C5 C6 C7 -2.1(7)
N1 C5 C6 C7 174.7(4)
C5 C6 C7 C8 1.0(7)
C6 C7 C8 C9 0.6(7)
C6 C7 C8 C11 179.9(4)
C7 C8 C9 C10 -0.9(8)
C11 C8 C9 C10 179.8(5)
C6 C5 C10 C9 1.8(7)
N1 C5 C10 C9 -175.4(5)
C8 C9 C10 C5 -0.3(9)
C9 C8 C11 C13 83.9(5)
C7 C8 C11 C13 -95.4(5)
C9 C8 C11 C12 -154.8(5)
C7 C8 C11 C12 26.0(6)
C9 C8 C11 C14 -36.2(6)
C7 C8 C11 C14 144.6(4)
C4 N2 C15 C16 -134.8(4)
C4 N2 C15 C20 46.1(5)
C20 C15 C16 C17 -3.8(5)
N2 C15 C16 C17 177.1(3)
C15 C16 C17 C18 0.8(5)
C16 C17 C18 C19 2.3(5)
C16 C17 C18 C21 -175.1(3)
C17 C18 C19 C20 -2.6(5)
C21 C18 C19 C20 174.9(3)
C18 C19 C20 C15 -0.3(6)
C16 C15 C20 C19 3.5(5)
N2 C15 C20 C19 -177.4(3)
C17 C18 C21 C22 -15.2(5)
C19 C18 C21 C22 167.5(4)
C17 C18 C21 C23 -136.5(4)
C19 C18 C21 C23 46.1(5)
C17 C18 C21 C24 104.3(4)
C19 C18 C21 C24 -73.1(4)
C2 C3 C25 C39 22.7(5)
C4 C3 C25 C39 -152.8(4)
C2 C3 C25 C26 -131.0(4)
C4 C3 C25 C26 53.6(6)
C39 C25 C26 C27 -135.5(4)
C3 C25 C26 C27 19.6(6)
C39 C25 C26 C41 10.2(4)
C3 C25 C26 C41 165.2(4)
C41 C26 C27 C44 -3.0(5)
C25 C26 C27 C44 139.7(4)
C41 C26 C27 C28 -150.7(4)
C25 C26 C27 C28 -8.0(6)
C26 C27 C28 O4 -42.7(6)
C44 C27 C28 O4 166.1(4)
C26 C27 C28 C29 133.1(4)
C44 C27 C28 C29 -18.2(4)
O4 C28 C29 C30 43.5(6)
C27 C28 C29 C30 -132.3(4)
O4 C28 C29 C45 -166.2(4)
C27 C28 C29 C45 17.9(4)
C45 C29 C30 C48 -0.7(5)
C28 C29 C30 C48 146.2(4)
C45 C29 C30 C31 -146.9(4)
C28 C29 C30 C31 0.0(6)
C29 C30 C31 O3 -42.7(6)
C48 C30 C31 O3 167.9(4)
C29 C30 C31 C32 131.9(4)
C48 C30 C31 C32 -17.4(4)
O3 C31 C32 C33 42.4(6)
C30 C31 C32 C33 -132.3(4)
O3 C31 C32 C49 -168.0(4)
C30 C31 C32 C49 17.3(4)
C49 C32 C33 C52 0.1(5)
C31 C32 C33 C52 146.6(4)
C49 C32 C33 C34 -146.2(4)
C31 C32 C33 C34 0.3(6)
C32 C33 C34 O2 -41.5(6)
C52 C33 C34 O2 168.7(4)
C32 C33 C34 C35 133.3(4)
C52 C33 C34 C35 -16.6(4)
O2 C34 C35 C36 40.0(6)
C33 C34 C35 C36 -134.7(4)
O2 C34 C35 C53 -168.5(4)
C33 C34 C35 C53 16.8(4)
C53 C35 C36 C56 1.0(5)
C34 C35 C36 C56 149.0(3)
C53 C35 C36 C37 -140.2(4)
C34 C35 C36 C37 7.8(6)
C3 C2 C37 C38 -23.3(5)
C1 C2 C37 C38 153.9(4)
C3 C2 C37 C36 129.5(4)
C1 C2 C37 C36 -53.4(6)
C35 C36 C37 C2 -19.8(6)
C56 C36 C37 C2 -164.2(4)
C35 C36 C37 C38 134.4(4)
C56 C36 C37 C38 -10.0(4)
C2 C37 C38 C39 23.8(5)
C36 C37 C38 C39 -136.8(3)
C2 C37 C38 C57 171.0(3)
C36 C37 C38 C57 10.5(4)
C37 C38 C39 C25 -0.7(5)
C57 C38 C39 C25 -145.2(3)
C37 C38 C39 C40 145.8(3)
C57 C38 C39 C40 1.3(5)
C3 C25 C39 C38 -22.5(5)
C26 C25 C39 C38 138.6(3)
C3 C25 C39 C40 -171.7(3)
C26 C25 C39 C40 -10.6(4)
C38 C39 C40 C59 2.2(5)
C25 C39 C40 C59 151.8(3)
C38 C39 C40 C41 -142.7(3)
C25 C39 C40 C41 6.9(4)
C59 C40 C41 C42 1.5(5)
C39 C40 C41 C42 145.9(3)
C59 C40 C41 C26 -144.4(3)
C39 C40 C41 C26 -0.1(4)
C27 C26 C41 C42 -0.3(5)
C25 C26 C41 C42 -150.4(3)
C27 C26 C41 C40 143.9(3)
C25 C26 C41 C40 -6.2(4)
C40 C41 C42 C43 -139.3(4)
C26 C41 C42 C43 1.4(5)
C40 C41 C42 C61 -1.2(5)
C26 C41 C42 C61 139.5(4)
C41 C42 C43 C44 1.0(5)
C61 C42 C43 C44 -141.5(4)
C41 C42 C43 C62 142.8(3)
C61 C42 C43 C62 0.2(4)
C42 C43 C44 C45 139.6(4)
C62 C43 C44 C45 2.3(5)
C42 C43 C44 C27 -4.4(6)
C62 C43 C44 C27 -141.8(4)
C26 C27 C44 C43 5.6(6)
C28 C27 C44 C43 159.4(3)
C26 C27 C44 C45 -141.9(4)
C28 C27 C44 C45 12.0(4)
C30 C29 C45 C46 -4.2(5)
C28 C29 C45 C46 -157.2(3)
C30 C29 C45 C44 142.0(4)
C28 C29 C45 C44 -10.9(4)
C43 C44 C45 C46 -1.6(5)
C27 C44 C45 C46 146.5(3)
C43 C44 C45 C29 -148.8(3)
C27 C44 C45 C29 -0.7(4)
C29 C45 C46 C63 143.0(4)
C44 C45 C46 C63 0.0(6)
C29 C45 C46 C47 4.7(5)
C44 C45 C46 C47 -138.4(4)
C45 C46 C47 C48 -0.1(6)
C63 C46 C47 C48 -142.8(4)
C45 C46 C47 C65 142.5(4)
C63 C46 C47 C65 -0.2(4)
C46 C47 C48 C30 -4.9(6)
C65 C47 C48 C30 -142.4(4)
C46 C47 C48 C49 137.6(4)
C65 C47 C48 C49 0.0(6)
C29 C30 C48 C47 5.3(6)
C31 C30 C48 C47 157.2(4)
C29 C30 C48 C49 -140.5(4)
C31 C30 C48 C49 11.4(4)
C33 C32 C49 C50 -5.5(6)
C31 C32 C49 C50 -157.9(4)
C33 C32 C49 C48 141.5(4)
C31 C32 C49 C48 -10.9(4)
C47 C48 C49 C50 0.6(6)
C30 C48 C49 C50 147.4(4)
C47 C48 C49 C32 -147.1(4)
C30 C48 C49 C32 -0.3(4)
C32 C49 C50 C51 5.2(6)
C48 C49 C50 C51 -138.2(4)
C32 C49 C50 C66 142.6(4)
C48 C49 C50 C66 -0.8(6)
C49 C50 C51 C52 0.3(6)
C66 C50 C51 C52 -141.8(4)
C49 C50 C51 C79 142.2(4)
C66 C50 C51 C79 0.1(4)
C50 C51 C52 C33 -5.6(5)
C79 C51 C52 C33 -142.9(4)
C50 C51 C52 C53 138.3(4)
C79 C51 C52 C53 1.1(6)
C32 C33 C52 C51 5.4(5)
C34 C33 C52 C51 157.5(3)
C32 C33 C52 C53 -141.9(4)
C34 C33 C52 C53 10.2(4)
C51 C52 C53 C54 0.9(5)
C33 C52 C53 C54 148.7(3)
C51 C52 C53 C35 -147.2(4)
C33 C52 C53 C35 0.6(4)
C36 C35 C53 C54 -4.0(5)
C34 C35 C53 C54 -158.1(3)
C36 C35 C53 C52 143.0(3)
C34 C35 C53 C52 -11.1(4)
C52 C53 C54 C55 -139.8(4)
C35 C53 C54 C55 4.0(5)
C52 C53 C54 C78 -2.1(5)
C35 C53 C54 C78 141.7(4)
C53 C54 C55 C56 -1.0(5)
C78 C54 C55 C56 -143.4(3)
C53 C54 C55 C74 141.6(3)
C78 C54 C55 C74 -0.8(4)
C54 C55 C56 C57 139.6(4)
C74 C55 C56 C57 1.4(5)
C54 C55 C56 C36 -1.9(5)
C74 C55 C56 C36 -140.2(4)
C35 C36 C56 C55 1.9(5)
C37 C36 C56 C55 150.6(3)
C35 C36 C56 C57 -142.5(3)
C37 C36 C56 C57 6.1(4)
C55 C56 C57 C58 -1.9(5)
C36 C56 C57 C58 144.5(3)
C55 C56 C57 C38 -146.3(3)
C36 C56 C57 C38 0.1(4)
C39 C38 C57 C58 -4.1(5)
C37 C38 C57 C58 -151.9(3)
C39 C38 C57 C56 141.1(3)
C37 C38 C57 C56 -6.8(4)
C56 C57 C58 C73 1.2(5)
C38 C57 C58 C73 140.9(4)
C56 C57 C58 C59 -136.4(4)
C38 C57 C58 C59 3.3(5)
C41 C40 C59 C60 -0.8(5)
C39 C40 C59 C60 -140.6(4)
C41 C40 C59 C58 136.9(4)
C39 C40 C59 C58 -2.9(5)
C57 C58 C59 C40 0.1(5)
C73 C58 C59 C40 -142.0(3)
C57 C58 C59 C60 142.0(3)
C73 C58 C59 C60 -0.1(4)
C40 C59 C60 C61 -0.2(5)
C58 C59 C60 C61 -142.1(4)
C40 C59 C60 C72 141.8(3)
C58 C59 C60 C72 -0.1(4)
C59 C60 C61 C71 137.9(4)
C72 C60 C61 C71 0.9(5)
C59 C60 C61 C42 0.5(5)
C72 C60 C61 C42 -136.5(4)
C41 C42 C61 C60 0.2(6)
C43 C42 C61 C60 142.4(4)
C41 C42 C61 C71 -142.0(4)
C43 C42 C61 C71 0.2(4)
C44 C43 C62 C63 -1.4(5)
C42 C43 C62 C63 -142.7(4)
C44 C43 C62 C71 140.7(4)
C42 C43 C62 C71 -0.5(4)
C71 C62 C63 C46 -137.4(4)
C43 C62 C63 C46 -0.2(6)
C71 C62 C63 C64 0.3(5)
C43 C62 C63 C64 137.5(4)
C45 C46 C63 C62 0.9(6)
C47 C46 C63 C62 142.7(4)
C45 C46 C63 C64 -141.6(4)
C47 C46 C63 C64 0.2(4)
C62 C63 C64 C69 -0.5(5)
C46 C63 C64 C69 142.0(3)
C62 C63 C64 C65 -142.6(4)
C46 C63 C64 C65 -0.1(4)
C69 C64 C65 C66 0.4(5)
C63 C64 C65 C66 142.2(4)
C69 C64 C65 C47 -141.9(3)
C63 C64 C65 C47 0.0(4)
C48 C47 C65 C66 -0.4(6)
C46 C47 C65 C66 -142.3(4)
C48 C47 C65 C64 142.0(4)
C46 C47 C65 C64 0.1(4)
C64 C65 C66 C67 -0.2(5)
C47 C65 C66 C67 137.6(4)
C64 C65 C66 C50 -137.6(4)
C47 C65 C66 C50 0.3(5)
C49 C50 C66 C65 0.3(6)
C51 C50 C66 C65 141.9(4)
C49 C50 C66 C67 -141.5(4)
C51 C50 C66 C67 0.0(4)
C65 C66 C67 C68 0.0(5)
C50 C66 C67 C68 141.6(4)
C65 C66 C67 C79 -141.8(4)
C50 C66 C67 C79 -0.2(4)
C66 C67 C68 C76 -137.8(4)
C79 C67 C68 C76 0.0(5)
C66 C67 C68 C69 0.1(5)
C79 C67 C68 C69 137.9(4)
C65 C64 C69 C70 138.0(4)
C63 C64 C69 C70 0.4(5)
C65 C64 C69 C68 -0.3(5)
C63 C64 C69 C68 -137.9(4)
C67 C68 C69 C64 0.1(5)
C76 C68 C69 C64 142.6(3)
C67 C68 C69 C70 -142.7(3)
C76 C68 C69 C70 -0.1(4)
C64 C69 C70 C71 0.0(5)
C68 C69 C70 C71 142.5(3)
C64 C69 C70 C77 -142.5(3)
C68 C69 C70 C77 0.0(4)
C77 C70 C71 C61 -0.6(5)
C69 C70 C71 C61 -138.5(4)
C77 C70 C71 C62 137.7(4)
C69 C70 C71 C62 -0.2(5)
C60 C61 C71 C70 -0.3(5)
C42 C61 C71 C70 142.0(3)
C60 C61 C71 C62 -142.7(3)
C42 C61 C71 C62 -0.5(4)
C63 C62 C71 C70 0.1(5)
C43 C62 C71 C70 -141.8(3)
C63 C62 C71 C61 142.4(4)
C43 C62 C71 C61 0.6(4)
C61 C60 C72 C77 -0.6(5)
C59 C60 C72 C77 -142.2(3)
C61 C60 C72 C73 141.9(3)
C59 C60 C72 C73 0.2(4)
C57 C58 C73 C74 0.2(5)
C59 C58 C73 C74 142.3(3)
C57 C58 C73 C72 -141.8(3)
C59 C58 C73 C72 0.2(4)
C77 C72 C73 C74 -0.1(5)
C60 C72 C73 C74 -142.0(3)
C77 C72 C73 C58 141.5(3)
C60 C72 C73 C58 -0.3(4)
C58 C73 C74 C75 -138.2(4)
C72 C73 C74 C75 -0.6(5)
C58 C73 C74 C55 -0.8(5)
C72 C73 C74 C55 136.9(4)
C56 C55 C74 C73 0.0(5)
C54 C55 C74 C73 -141.9(3)
C56 C55 C74 C75 142.1(3)
C54 C55 C74 C75 0.3(4)
C73 C74 C75 C76 0.6(5)
C55 C74 C75 C76 -141.8(3)
C73 C74 C75 C78 142.7(3)
C55 C74 C75 C78 0.3(4)
C74 C75 C76 C68 138.4(4)
C78 C75 C76 C68 0.4(5)
C74 C75 C76 C77 0.1(5)
C78 C75 C76 C77 -137.9(4)
C67 C68 C76 C75 -0.1(5)
C69 C68 C76 C75 -142.4(3)
C67 C68 C76 C77 142.5(3)
C69 C68 C76 C77 0.2(4)
C73 C72 C77 C70 -138.1(4)
C60 C72 C77 C70 -0.3(5)
C73 C72 C77 C76 0.9(5)
C60 C72 C77 C76 138.7(4)
C71 C70 C77 C72 0.9(5)
C69 C70 C77 C72 143.2(3)
C71 C70 C77 C76 -142.2(3)
C69 C70 C77 C76 0.1(4)
C75 C76 C77 C72 -0.9(5)
C68 C76 C77 C72 -143.7(3)
C75 C76 C77 C70 142.6(3)
C68 C76 C77 C70 -0.2(4)
C76 C75 C78 C79 -0.7(5)
C74 C75 C78 C79 -143.1(3)
C76 C75 C78 C54 141.6(3)
C74 C75 C78 C54 -0.8(4)
C53 C54 C78 C79 1.4(5)
C55 C54 C78 C79 143.3(4)
C53 C54 C78 C75 -140.9(4)
C55 C54 C78 C75 1.0(4)
C75 C78 C79 C51 138.2(4)
C54 C78 C79 C51 0.6(5)
C75 C78 C79 C67 0.7(5)
C54 C78 C79 C67 -136.9(4)
C52 C51 C79 C78 -1.8(6)
C50 C51 C79 C78 -142.8(4)
C52 C51 C79 C67 140.9(4)
C50 C51 C79 C67 -0.2(4)
C68 C67 C79 C78 -0.3(5)
C66 C67 C79 C78 142.2(4)
C68 C67 C79 C51 -142.3(4)
C66 C67 C79 C51 0.2(4)
